data_2004566
loop_
_publ_author_name
'Nemoto, T.'
'Ohashi, Y.'
'Yamamoto, G.'

_publ_section_title
;
 <i>ap</i>-8-Chloro-1,4-dimethyl-9-(2-methylbenzyl)triptycene and
 <i>sc</i>*(9<i>S</i>*)-8-Chloro-1,4-dimethyl-9-(2-methylbenzyl)triptycene
;
_journal_issue 3
_journal_name_full 'Acta Crystallographica Section C'
_journal_page_first 716
_journal_page_last 720
_journal_paper_doi 10.1107/S0108270195009048
_journal_volume 52
_journal_year 1996
_chemical_formula_sum 'C30 H25 Cl'
_chemical_formula_weight 420.95
_chemical_melting_point 242.0
_chemical_name_systematic
;
 sc^*^(9S^*^)-8-chloro-1,4-dimethyl-9-(2-methylbenzyl)triptycene
;
_space_group_IT_number 14
_symmetry_cell_setting monoclinic
_symmetry_space_group_name_Hall '-P 2yab'
_symmetry_space_group_name_H-M 'P 1 21/a 1'
_audit_creation_method SHELXL
_cell_angle_alpha 90.00
_cell_angle_beta 98.13(4)
_cell_angle_gamma 90.00
_cell_formula_units_Z 4
_cell_length_a 23.803(3)
_cell_length_b 8.4646(10)
_cell_length_c 11.083(2)
_cell_measurement_reflns_used 20
_cell_measurement_temperature 296(2)
_cell_measurement_theta_max 15
_cell_measurement_theta_min 10
_cell_volume 2210.6(6)
_computing_cell_refinement 'Rigaku AFC software'
_computing_data_collection 'Rigaku AFC software'
_computing_data_reduction 'TEXSAN (Molecular Structure Corporation, 1985)'
_computing_molecular_graphics 'ORTEPII (Johnson, 1976)'
_computing_structure_refinement 'SHELXL93 (Sheldrick, 1993)'
_computing_structure_solution 'SHELXS86 (Sheldrick, 1990)'
_diffrn_ambient_temperature 296(2)
_diffrn_measurement_device 'Rigaku AFC-4'
_diffrn_measurement_method \w/2\q
_diffrn_radiation_monochromator graphite
_diffrn_radiation_source 'fine-focus sealed tube'
_diffrn_radiation_type CuK\a
_diffrn_radiation_wavelength 1.54184
_diffrn_reflns_av_R_equivalents 0.0209
_diffrn_reflns_av_sigmaI/netI 0.0384
_diffrn_reflns_limit_h_max 27
_diffrn_reflns_limit_h_min 0
_diffrn_reflns_limit_k_max 9
_diffrn_reflns_limit_k_min 0
_diffrn_reflns_limit_l_max 12
_diffrn_reflns_limit_l_min -12
_diffrn_reflns_number 2842
_diffrn_reflns_theta_max 62.46
_diffrn_reflns_theta_min 3.75
_diffrn_standards_decay_% 2
_diffrn_standards_interval_count 50
_diffrn_standards_number 3
_exptl_absorpt_coefficient_mu 1.620
_exptl_absorpt_correction_type none
_exptl_crystal_colour colorless
_exptl_crystal_density_diffrn 1.265
_exptl_crystal_density_meas 1.264
_exptl_crystal_density_method 'flotation in CCl~4~/C~6~H~12~'
_exptl_crystal_description cubic
_exptl_crystal_F_000 888
_exptl_crystal_size_max 0.30
_exptl_crystal_size_mid 0.30
_exptl_crystal_size_min 0.25
_refine_diff_density_max 0.447
_refine_diff_density_min -0.645
_refine_ls_extinction_coef 0.0040(7)
_refine_ls_extinction_method 'SHELXL93 (Sheldrick, 1993)'
_refine_ls_goodness_of_fit_all 1.109
_refine_ls_goodness_of_fit_obs 1.143
_refine_ls_hydrogen_treatment noref
_refine_ls_matrix_type full
_refine_ls_number_parameters 282
_refine_ls_number_reflns 2771
_refine_ls_number_restraints 15
_refine_ls_restrained_S_all 1.146
_refine_ls_restrained_S_obs 1.179
_refine_ls_R_factor_all 0.1001
_refine_ls_R_factor_obs 0.0890
_refine_ls_shift/esd_max -0.005
_refine_ls_shift/esd_mean 0.000
_refine_ls_structure_factor_coef Fsqd
_refine_ls_weighting_scheme
;
calc w = 1/[\s^2^(F~o~^2^) + (0.0983P)^2^ + 3.5398P]
where P = (F~o~^2^ + 2F~c~^2^)/3
;
_refine_ls_wR_factor_all 0.2291
_refine_ls_wR_factor_obs 0.2190
_reflns_number_observed 2415
_reflns_number_total 2772
_reflns_observed_criterion >2\s(I)
_cod_data_source_file as1189.cif
_cod_data_source_block cm3sc1
_cod_original_cell_volume 2210.5(5)
_cod_original_sg_symbol_H-M 'P 21/a'
_cod_original_formula_sum 'C30 H25 Cl1'
_cod_database_code 2004566

loop_
_symmetry_equiv_pos_as_xyz
'x, y, z'
'-x+1/2, y+1/2, -z'
'-x, -y, -z'
'x-1/2, -y-1/2, z'

loop_
_atom_site_aniso_label
_atom_site_aniso_U_11
_atom_site_aniso_U_22
_atom_site_aniso_U_33
_atom_site_aniso_U_12
_atom_site_aniso_U_13
_atom_site_aniso_U_23
Cl1 0.0763(14) 0.108(2) 0.0528(12) -0.0132(13) -0.0068(9) 0.0204(12)
Cl2 0.080(4) 0.092(5) 0.084(4) -0.008(4) 0.022(3) -0.007(4)
C1 0.055(3) 0.045(3) 0.088(4) 0.002(3) -0.003(3) -0.002(3)
C2 0.067(4) 0.050(4) 0.100(5) 0.005(3) -0.005(4) -0.022(4)
C3 0.059(4) 0.073(5) 0.076(4) 0.014(3) 0.004(3) -0.031(4)
C4 0.043(3) 0.067(4) 0.062(3) 0.007(3) 0.003(2) -0.017(3)
C5 0.062(3) 0.055(3) 0.059(3) -0.006(3) 0.017(3) -0.002(3)
C6 0.057(3) 0.067(4) 0.075(4) -0.021(3) 0.006(3) -0.015(3)
C7 0.053(3) 0.077(4) 0.059(3) -0.006(3) -0.002(3) -0.009(3)
C8 0.058(3) 0.062(4) 0.046(3) 0.003(3) 0.007(2) 0.002(3)
C9 0.048(3) 0.046(3) 0.052(3) -0.002(2) 0.005(2) -0.002(2)
C10 0.062(3) 0.045(3) 0.044(3) -0.002(3) 0.012(2) -0.004(2)
C11 0.055(3) 0.043(3) 0.044(3) -0.001(3) 0.004(2) -0.005(2)
C12 0.048(3) 0.042(3) 0.047(3) -0.002(2) 0.002(2) -0.008(2)
C13 0.056(3) 0.061(4) 0.065(3) 0.001(3) 0.007(3) -0.011(3)
C14 0.053(3) 0.084(5) 0.079(4) 0.012(3) -0.004(3) -0.024(4)
C15 0.075(4) 0.081(5) 0.060(4) 0.020(4) -0.012(3) -0.003(3)
C16 0.075(4) 0.057(4) 0.053(3) 0.007(3) -0.005(3) 0.002(3)
C17 0.045(3) 0.048(3) 0.058(3) -0.001(2) 0.001(2) -0.006(3)
C18 0.039(3) 0.053(3) 0.053(3) 0.000(2) 0.002(2) -0.014(3)
C19 0.050(3) 0.047(3) 0.049(3) -0.005(2) 0.011(2) -0.011(2)
C20 0.047(3) 0.043(3) 0.051(3) 0.000(2) 0.010(2) -0.004(2)
C21 0.069(4) 0.111(6) 0.051(3) 0.007(4) 0.013(3) -0.026(4)
C22 0.135(7) 0.044(4) 0.122(6) -0.009(4) 0.020(5) 0.009(4)
C23 0.062(3) 0.062(4) 0.055(3) -0.009(3) 0.006(3) 0.009(3)
C24 0.048(5) 0.089(7) 0.038(4) 0.014(6) 0.000(3) 0.008(4)
C25 0.055(5) 0.106(7) 0.049(5) 0.002(6) 0.007(4) 0.012(6)
C26 0.079(7) 0.126(10) 0.042(5) 0.010(7) 0.021(4) 0.014(5)
C27 0.069(6) 0.124(9) 0.055(5) 0.013(7) 0.008(4) -0.019(6)
C28 0.080(7) 0.103(7) 0.053(5) 0.021(7) -0.007(5) -0.020(6)
C29 0.070(6) 0.085(6) 0.045(4) 0.020(6) 0.001(4) -0.004(5)

loop_
_atom_site_label
_atom_site_occupancy
_atom_site_fract_x
_atom_site_fract_y
_atom_site_fract_z
_atom_site_U_iso_or_equiv
_atom_site_thermal_displace_type
_atom_site_calc_flag
_atom_site_refinement_flags
_atom_site_disorder_group
_atom_site_type_symbol
Cl1 0.741(4) 0.97204(9) 0.1739(3) 0.0246(2) 0.0807(9) Uani d P 1 Cl
Cl2 0.259(4) 0.7388(3) 0.1555(8) -0.2260(6) 0.084(3) Uani d PD 2 Cl
C1 1 0.8924(2) -0.1366(7) -0.3442(6) 0.064(2) Uani d . . C
C2 1 0.9058(3) -0.2143(8) -0.4473(7) 0.074(2) Uani d . . C
C3 1 0.9219(2) -0.1382(8) -0.5469(6) 0.070(2) Uani d . . C
C4 1 0.9254(2) 0.0277(7) -0.5490(5) 0.0576(15) Uani d . . C
C5 1 0.9949(2) 0.4319(7) -0.3202(5) 0.0577(14) Uani d . . C
C6 1 1.0307(2) 0.4537(8) -0.2111(5) 0.066(2) Uani d . . C
C7 1 1.0197(2) 0.3716(7) -0.1093(5) 0.064(2) Uani d . . C
C8 1 0.9739(2) 0.2707(7) -0.1141(5) 0.0554(14) Uani d . . C
C9 1 0.8804(2) 0.1530(6) -0.2478(5) 0.0487(13) Uani d . . C
C10 1 0.9107(2) 0.2872(6) -0.4398(5) 0.0499(13) Uani d . . C
C11 1 0.85233(11) 0.3300(4) -0.4241(3) 0.0477(12) Uani d G . C
C12 1 0.83391(12) 0.2559(4) -0.3248(3) 0.0461(12) Uani d G . C
C13 1 0.77788(13) 0.2721(4) -0.3046(3) 0.0608(15) Uani d GD . C
C14 1 0.74025(11) 0.3623(5) -0.3837(4) 0.073(2) Uani d G . C
C15 1 0.75866(15) 0.4364(4) -0.4830(3) 0.074(2) Uani d G . C
C16 1 0.8147(2) 0.4203(4) -0.5032(3) 0.063(2) Uani d G . C
C17 1 0.8952(2) 0.0294(6) -0.3455(5) 0.0508(13) Uani d . . C
C18 1 0.9114(2) 0.1056(6) -0.4479(5) 0.0489(13) Uani d . . C
C19 1 0.9492(2) 0.3300(6) -0.3246(4) 0.0481(13) Uani d . . C
C20 1 0.9355(2) 0.2539(6) -0.2202(4) 0.0467(12) Uani d . . C
C21 1 0.9435(3) 0.1064(9) -0.6579(5) 0.077(2) Uani d . . C
C22 1 0.8760(4) -0.2410(8) -0.2438(7) 0.100(3) Uani d . . C
C23 1 0.8603(2) 0.0826(7) -0.1339(5) 0.0596(15) Uani d . . C
C24 0.741(4) 0.8416(4) 0.2028(9) -0.0373(6) 0.059(3) Uani d PGU 1 C
C25 0.741(4) 0.8238(4) 0.1367(9) 0.0658(7) 0.070(2) Uani d PGDU 1 C
C26 0.741(4) 0.8072(4) 0.2339(11) 0.1555(6) 0.081(3) Uani d PGU 1 C
C27 0.741(4) 0.8084(4) 0.3971(11) 0.1422(6) 0.083(3) Uani d PGU 1 C
C28 0.741(4) 0.8262(4) 0.4631(8) 0.0392(7) 0.080(3) Uani d PGU 1 C
C29 0.741(4) 0.8428(5) 0.3660(9) -0.0505(6) 0.067(3) Uani d PGU 1 C
C30 0.741(4) 0.8241(5) -0.0404(11) 0.0884(10) 0.088(3) Uiso d PD 1 C
C242 0.259(4) 0.8503(14) 0.1657(26) -0.0347(22) 0.047(7) Uiso d PG 2 C
C252 0.259(4) 0.8298(14) 0.0797(17) 0.0566(25) 0.061(8) Uiso d PGD 2 C
C262 0.259(4) 0.8074(12) 0.1577(22) 0.1495(22) 0.085(12) Uiso d PG 2 C
C272 0.259(4) 0.8056(13) 0.3218(23) 0.1510(22) 0.072(11) Uiso d PG 2 C
C282 0.259(4) 0.8260(14) 0.4079(17) 0.0596(25) 0.065(9) Uiso d PG 2 C
C292 0.259(4) 0.8484(13) 0.3298(25) -0.0332(22) 0.048(7) Uiso d PG 2 C
C302 0.259(4) 0.8343(10) -0.1014(19) 0.0620(22) 0.056(6) Uiso d PD 2 C
H2 1 0.9039(3) -0.3240(8) -0.4490(7) 0.089 Uiso calc R . H
H3 1 0.9304(2) -0.1967(8) -0.6130(6) 0.084 Uiso calc R . H
H5 1 1.0016(2) 0.4855(7) -0.3899(5) 0.069 Uiso calc R . H
H6 1 1.0614(2) 0.5222(8) -0.2067(5) 0.080 Uiso calc R . H
H7 1 1.0436(2) 0.3847(7) -0.0361(5) 0.076 Uiso calc R . H
H8 0.259(4) 0.9686(2) 0.2130(7) -0.0452(5) 0.066 Uiso calc PR 2 H
H10 1 0.9226(2) 0.3372(6) -0.5118(5) 0.060 Uiso calc R . H
H13 0.741(4) 0.7656(2) 0.2225(6) -0.2382(4) 0.073 Uiso calc PR 1 H
H14 1 0.70276(12) 0.3731(7) -0.3702(5) 0.088 Uiso calc R . H
H15 1 0.7335(2) 0.4968(6) -0.5359(4) 0.089 Uiso calc R . H
H16 1 0.8270(2) 0.4699(6) -0.5696(3) 0.076 Uiso calc R . H
H21A 1 0.9490(19) 0.0280(10) -0.7178(18) 0.115 Uiso calc R . H
H21B 1 0.9784(11) 0.1621(46) -0.6339(9) 0.115 Uiso calc R . H
H21C 1 0.9148(9) 0.1795(41) -0.6920(25) 0.115 Uiso calc R . H
H22A 1 0.8361(6) -0.2300(52) -0.2402(35) 0.150 Uiso calc R . H
H22B 1 0.8971(18) -0.2099(45) -0.1672(10) 0.150 Uiso calc R . H
H22C 1 0.8844(23) -0.3491(11) -0.2604(28) 0.150 Uiso calc R . H
H23A 1 0.8907(2) 0.0176(7) -0.0928(5) 0.072 Uiso calc R 1 H
H23B 1 0.8285(2) 0.0132(7) -0.1602(5) 0.072 Uiso calc R 1 H
H26 0.741(4) 0.7953(5) 0.1897(14) 0.2244(8) 0.097 Uiso calc PR 1 H
H27 0.741(4) 0.7973(6) 0.4621(13) 0.2023(8) 0.100 Uiso calc PR 1 H
H28 0.741(4) 0.8270(6) 0.5723(8) 0.0304(10) 0.096 Uiso calc PR 1 H
H29 0.741(4) 0.8547(6) 0.4102(11) -0.1194(8) 0.081 Uiso calc PR 1 H
H30A 0.741(4) 0.8616(8) -0.0812(17) 0.0860(65) 0.133 Uiso calc PR 1 H
H30B 0.741(4) 0.7979(22) -0.0909(15) 0.0266(38) 0.133 Uiso calc PR 1 H
H30C 0.741(4) 0.8131(30) -0.0611(12) 0.1670(29) 0.133 Uiso calc PR 1 H
H262 0.259(4) 0.7938(18) 0.1001(30) 0.2106(30) 0.102 Uiso calc PR 2 H
H272 0.259(4) 0.7906(18) 0.3740(31) 0.2131(29) 0.086 Uiso calc PR 2 H
H282 0.259(4) 0.8248(20) 0.5177(17) 0.0606(34) 0.078 Uiso calc PR 2 H
H292 0.259(4) 0.8621(19) 0.3874(34) -0.0943(29) 0.057 Uiso calc PR 2 H
H30D 0.259(4) 0.8020(31) -0.1439(21) 0.0940(120) 0.084 Uiso calc PR 2 H
H30E 0.259(4) 0.8684(30) -0.1313(19) 0.1138(102) 0.084 Uiso calc PR 2 H
H30F 0.259(4) 0.8352(61) -0.1422(22) -0.0186(28) 0.084 Uiso calc PR 2 H

loop_
_atom_type_symbol
_atom_type_description
_atom_type_scat_dispersion_real
_atom_type_scat_dispersion_imag
_atom_type_scat_source
Cl Cl 0.3639 0.7018 'International Tables Vol C Tables 4.2.6.8 and 6.1.1.4'
C C 0.0181 0.0091 'International Tables Vol C Tables 4.2.6.8 and 6.1.1.4'
H H 0.0000 0.0000 'International Tables Vol C Tables 4.2.6.8 and 6.1.1.4'

loop_
_geom_angle_atom_site_label_1
_geom_angle_atom_site_label_2
_geom_angle_atom_site_label_3
_geom_angle
_geom_angle_publ_flag
C2 C1 C17 116.5(6) ?
C2 C1 C22 116.1(6) ?
C17 C1 C22 127.4(6) ?
C3 C2 C1 123.9(6) ?
C2 C3 C4 120.3(6) ?
C18 C4 C3 116.2(6) ?
C18 C4 C21 125.0(6) ?
C3 C4 C21 118.9(6) ?
C19 C5 C6 119.7(5) ?
C7 C6 C5 118.7(5) ?
C8 C7 C6 121.3(5) ?
C7 C8 C20 121.1(5) ?
C7 C8 Cl1 112.0(4) ?
C20 C8 Cl1 126.9(4) ?
C23 C9 C20 113.8(4) yes
C23 C9 C12 112.8(4) yes
C20 C9 C12 108.2(4) yes
C23 C9 C17 115.6(4) yes
C20 C9 C17 103.5(4) yes
C12 C9 C17 101.7(4) yes
C11 C10 C19 108.2(4) yes
C11 C10 C18 105.8(4) yes
C19 C10 C18 106.2(4) yes
C12 C11 C16 120.0 ?
C12 C11 C10 113.0(3) yes
C16 C11 C10 126.6(3) ?
C13 C12 C11 120.0 ?
C13 C12 C9 126.0(3) ?
C11 C12 C9 113.9(3) yes
C14 C13 C12 120.0 ?
C14 C13 Cl2 107.2(3) ?
C12 C13 Cl2 129.8(3) ?
C13 C14 C15 120.0 ?
C14 C15 C16 120.0 ?
C15 C16 C11 120.0 ?
C18 C17 C1 119.0(5) ?
C18 C17 C9 111.3(5) yes
C1 C17 C9 129.7(5) ?
C4 C18 C17 124.2(5) ?
C4 C18 C10 122.0(5) ?
C17 C18 C10 113.8(5) yes
C5 C19 C20 122.1(5) ?
C5 C19 C10 124.1(5) ?
C20 C19 C10 113.8(4) yes
C8 C20 C19 116.7(5) ?
C8 C20 C9 131.0(5) ?
C19 C20 C9 112.2(4) yes
C242 C23 C9 125.3(11) ?
C9 C23 C24 117.2(5) ?
C25 C24 C29 120.0 ?
C25 C24 C23 116.4(5) ?
C29 C24 C23 123.6(5) ?
C24 C25 C26 120.0 ?
C24 C25 C30 122.5(6) ?
C26 C25 C30 117.4(6) ?
C27 C26 C25 120.0 ?
C28 C27 C26 120.0 ?
C29 C28 C27 120.0 ?
C28 C29 C24 120.0 ?
C23 C242 C252 116.0(17) ?
C23 C242 C292 122.6(16) ?
C252 C242 C292 120.0 ?
C262 C252 C242 120.0 ?
C262 C252 C302 118.5(17) ?
C242 C252 C302 121.4(17) ?
C252 C262 C272 120.0 ?
C282 C272 C262 120.0 ?
C272 C282 C292 120.0 ?
C282 C292 C242 120.0 ?

loop_
_geom_bond_atom_site_label_1
_geom_bond_atom_site_label_2
_geom_bond_distance
_geom_bond_publ_flag
Cl1 C8 1.748(6) ?
Cl2 C13 1.682(4) ?
C1 C2 1.394(9) ?
C1 C17 1.407(8) ?
C1 C22 1.514(9) ?
C2 C3 1.378(9) ?
C3 C4 1.407(9) ?
C4 C18 1.380(7) ?
C4 C21 1.494(8) ?
C5 C19 1.384(7) ?
C5 C6 1.389(8) ?
C6 C7 1.380(8) ?
C7 C8 1.380(8) ?
C8 C20 1.390(7) ?
C9 C23 1.532(7) yes
C9 C20 1.559(7) yes
C9 C12 1.563(6) yes
C9 C17 1.581(7) yes
C10 C11 1.470(6) yes
C10 C19 1.507(7) yes
C10 C18 1.540(7) yes
C11 C12 1.39 yes
C11 C16 1.39 ?
C12 C13 1.39 ?
C13 C14 1.39 ?
C14 C15 1.39 ?
C15 C16 1.39 ?
C17 C18 1.407(7) yes
C19 C20 1.402(7) yes
C23 C242 1.35(2) ?
C23 C24 1.586(8) ?
C24 C25 1.39 ?
C24 C29 1.39 ?
C25 C26 1.39 ?
C25 C30 1.520(8) ?
C26 C27 1.39 ?
C27 C28 1.39 ?
C28 C29 1.39 ?
C242 C252 1.39 ?
C242 C292 1.39 ?
C252 C262 1.39 ?
C252 C302 1.537(10) ?
C262 C272 1.39 ?
C272 C282 1.39 ?
C282 C292 1.39 ?

loop_
_geom_torsion_atom_site_label_1
_geom_torsion_atom_site_label_2
_geom_torsion_atom_site_label_3
_geom_torsion_atom_site_label_4
_geom_torsion
C17 C1 C2 C3 0.8(9)
C22 C1 C2 C3 -179.7(6)
C1 C2 C3 C4 -0.2(10)
C2 C3 C4 C18 -0.6(8)
C2 C3 C4 C21 179.4(5)
C19 C5 C6 C7 0.3(9)
C5 C6 C7 C8 -0.7(9)
C6 C7 C8 C20 -3.2(9)
C6 C7 C8 Cl1 176.7(5)
C19 C10 C11 C12 -58.1(4)
C18 C10 C11 C12 55.4(4)
C19 C10 C11 C16 128.7(4)
C18 C10 C11 C16 -117.9(4)
C16 C11 C12 C13 0.0
C10 C11 C12 C13 -173.7(3)
C16 C11 C12 C9 177.5(3)
C10 C11 C12 C9 3.7(4)
C23 C9 C12 C13 -6.9(5)
C20 C9 C12 C13 -133.7(3)
C17 C9 C12 C13 117.6(3)
C23 C9 C12 C11 175.8(3)
C20 C9 C12 C11 49.0(4)
C17 C9 C12 C11 -59.7(4)
C11 C12 C13 C14 0.0
C9 C12 C13 C14 -177.2(4)
C11 C12 C13 Cl2 157.4(4)
C9 C12 C13 Cl2 -19.7(5)
C12 C13 C14 C15 0.0
Cl2 C13 C14 C15 -162.0(3)
C13 C14 C15 C16 0.0
C14 C15 C16 C11 0.0
C12 C11 C16 C15 0.0
C10 C11 C16 C15 172.8(4)
C2 C1 C17 C18 -0.6(8)
C22 C1 C17 C18 180.0(6)
C2 C1 C17 C9 177.1(5)
C22 C1 C17 C9 -2.4(10)
C23 C9 C17 C18 178.2(4)
C20 C9 C17 C18 -56.6(5)
C12 C9 C17 C18 55.6(5)
C23 C9 C17 C1 0.4(8)
C20 C9 C17 C1 125.5(6)
C12 C9 C17 C1 -122.2(6)
C3 C4 C18 C17 0.9(8)
C21 C4 C18 C17 -179.1(5)
C3 C4 C18 C10 -177.2(5)
C21 C4 C18 C10 2.8(8)
C1 C17 C18 C4 -0.3(8)
C9 C17 C18 C4 -178.3(5)
C1 C17 C18 C10 177.9(5)
C9 C17 C18 C10 -0.1(6)
C11 C10 C18 C4 120.1(5)
C19 C10 C18 C4 -125.0(5)
C11 C10 C18 C17 -58.1(5)
C19 C10 C18 C17 56.7(6)
C6 C5 C19 C20 3.9(8)
C6 C5 C19 C10 -174.7(5)
C11 C10 C19 C5 -122.1(5)
C18 C10 C19 C5 124.7(5)
C11 C10 C19 C20 59.2(6)
C18 C10 C19 C20 -54.0(6)
C7 C8 C20 C19 7.0(8)
Cl1 C8 C20 C19 -172.8(4)
C7 C8 C20 C9 -178.1(5)
Cl1 C8 C20 C9 2.0(9)
C5 C19 C20 C8 -7.4(8)
C10 C19 C20 C8 171.3(5)
C5 C19 C20 C9 176.8(5)
C10 C19 C20 C9 -4.5(6)
C23 C9 C20 C8 11.3(8)
C12 C9 C20 C8 137.5(5)
C17 C9 C20 C8 -115.0(6)
C23 C9 C20 C19 -173.7(5)
C12 C9 C20 C19 -47.4(5)
C17 C9 C20 C19 60.0(5)
C20 C9 C23 C242 54.3(18)
C12 C9 C23 C242 -69.5(18)
C17 C9 C23 C242 174.0(17)
C20 C9 C23 C24 63.9(7)
C12 C9 C23 C24 -59.9(7)
C17 C9 C23 C24 -176.4(6)
C242 C23 C24 C25 -43.(8)
C9 C23 C24 C25 -179.7(5)
C242 C23 C24 C29 137.(8)
C9 C23 C24 C29 -0.4(8)
C29 C24 C25 C26 0.0
C23 C24 C25 C26 179.3(8)
C29 C24 C25 C30 -177.0(9)
C23 C24 C25 C30 2.3(9)
C24 C25 C26 C27 0.0
C30 C25 C26 C27 177.2(8)
C25 C26 C27 C28 0.0
C26 C27 C28 C29 0.0
C27 C28 C29 C24 0.0
C25 C24 C29 C28 0.0
C23 C24 C29 C28 -179.3(8)
C9 C23 C242 C252 177.2(11)
C24 C23 C242 C252 129.(9)
C9 C23 C242 C292 11.(3)
C24 C23 C242 C292 -37.(7)
C23 C242 C252 C262 -167.(3)
C292 C242 C252 C262 0.0
C23 C242 C252 C302 17.(3)
C292 C242 C252 C302 -177.(3)
C242 C252 C262 C272 0.0
C302 C252 C262 C272 177.(3)
C252 C262 C272 C282 0.0
C262 C272 C282 C292 0.0
C272 C282 C292 C242 0.0
C23 C242 C292 C282 166.(3)
C252 C242 C292 C282 0.0
